data_4075172
loop_
_publ_author_name
'Cariou, Renan'
'Fischmeister, C\'edric'
'Toupet, Lo\"ic'
'Dixneuf, Pierre H.'

_publ_section_title
;
 A Bidentate NHC&#x2212;Alkenyl Ruthenium(II) Complex via Vinyl C&#x2212;H
 Bond Activation
;
_journal_issue 9
_journal_name_full Organometallics
_journal_page_first 2126
_journal_paper_doi 10.1021/om060087i
_journal_volume 25
_journal_year 2006
_chemical_formula_sum 'C25 H31 Cl3 N2 Ru'
_chemical_formula_weight 566.94
_chemical_name_systematic
;
 ?
;
_space_group_IT_number 14
_symmetry_cell_setting monoclinic
_symmetry_space_group_name_Hall '-P 2yn'
_symmetry_space_group_name_H-M 'P 1 21/n 1'
_atom_sites_solution_hydrogens geom
_atom_sites_solution_primary direct
_atom_sites_solution_secondary difmap
_audit_creation_method SHELXL-97
_cell_angle_alpha 90.00
_cell_angle_beta 90.181(3)
_cell_angle_gamma 90.00
_cell_formula_units_Z 4
_cell_length_a 10.8165(5)
_cell_length_b 17.4030(6)
_cell_length_c 13.4365(8)
_cell_measurement_temperature 120(1)
_cell_volume 2529.3(2)
_computing_cell_refinement 'CrysAlis RED, Oxford Diff Ltd.,V 1.171.26'
_computing_data_collection 'CrysAlis CCD, Oxford Diff Ltd.,V 1.171.26'
_computing_data_reduction 'CrysAlis RED, Oxford Diff Ltd.,V 1.171.26'
_computing_molecular_graphics 'PLATON_(Spek, 1998)'
_computing_publication_material 'SHELXL-97 (Sheldrick, 1997)'
_computing_structure_refinement 'SHELXL-97 (Sheldrick, 1997)'
_computing_structure_solution 'SIR-97_(Altomare & al., 1998)'
_diffrn_ambient_temperature 293(2)
_diffrn_detector_area_resol_mean 19.64
_diffrn_measured_fraction_theta_full 0.994
_diffrn_measured_fraction_theta_max 0.994
_diffrn_measurement_device_type 'CCD Saphire 3 Xcalibur'
_diffrn_measurement_method 'omega scan'
_diffrn_radiation_monochromator graphite
_diffrn_radiation_source 'fine-focus sealed tube'
_diffrn_radiation_type MoK\a
_diffrn_radiation_wavelength 0.71069
_diffrn_reflns_av_R_equivalents 0.0479
_diffrn_reflns_av_sigmaI/netI 0.0488
_diffrn_reflns_limit_h_max 13
_diffrn_reflns_limit_h_min -10
_diffrn_reflns_limit_k_max 21
_diffrn_reflns_limit_k_min -22
_diffrn_reflns_limit_l_max 14
_diffrn_reflns_limit_l_min -17
_diffrn_reflns_number 16287
_diffrn_reflns_theta_full 27.00
_diffrn_reflns_theta_max 27.00
_diffrn_reflns_theta_min 3.25
_exptl_absorpt_coefficient_mu 0.952
_exptl_absorpt_correction_type none
_exptl_crystal_colour red
_exptl_crystal_density_diffrn 1.489
_exptl_crystal_density_method 'not measured'
_exptl_crystal_description block
_exptl_crystal_F_000 1160
_exptl_crystal_size_max 0.22
_exptl_crystal_size_mid 0.18
_exptl_crystal_size_min 0.08
_refine_diff_density_max 2.362
_refine_diff_density_min -0.963
_refine_diff_density_rms 0.145
_refine_ls_extinction_method none
_refine_ls_goodness_of_fit_ref 1.083
_refine_ls_hydrogen_treatment constr
_refine_ls_matrix_type full
_refine_ls_number_parameters 280
_refine_ls_number_reflns 5479
_refine_ls_number_restraints 0
_refine_ls_restrained_S_all 1.083
_refine_ls_R_factor_all 0.0754
_refine_ls_R_factor_gt 0.0592
_refine_ls_shift/su_max 0.001
_refine_ls_shift/su_mean 0.000
_refine_ls_structure_factor_coef Fsqd
_refine_ls_weighting_details 'calc w=1/[\s^2^(Fo^2^)+(0.1034P)^2^+2.7966P] where P=(Fo^2^+2Fc^2^)/3'
_refine_ls_weighting_scheme calc
_refine_ls_wR_factor_gt 0.1552
_refine_ls_wR_factor_ref 0.1708
_reflns_number_gt 4315
_reflns_number_total 5479
_reflns_threshold_expression >2sigma(I)
_cod_data_source_file om060087isi20060315_125738.cif
_cod_data_source_block cr48
_cod_depositor_comments
;
The following automatic conversions were performed:

'_symmetry_cell_setting' value 'Monoclinic' changed to 'monoclinic'
according to /home/saulius/struct/CIF-dictionaries/cif_core.dic
dictionary named 'cif_core.dic' version 2.4.1 from 2010-06-29.

Automatic conversion script
Id: cif_fix_values 1715 2011-07-08 13:25:40Z adriana 
;
_cod_original_sg_symbol_H-M P21/n
_cod_database_code 4075172

loop_
_symmetry_equiv_pos_as_xyz
'x, y, z'
'-x+1/2, y+1/2, -z+1/2'
'-x, -y, -z'
'x-1/2, -y-1/2, z-1/2'

loop_
_atom_site_label
_atom_site_type_symbol
_atom_site_fract_x
_atom_site_fract_y
_atom_site_fract_z
_atom_site_U_iso_or_equiv
_atom_site_adp_type
_atom_site_occupancy
_atom_site_symmetry_multiplicity
_atom_site_calc_flag
_atom_site_refinement_flags
Cl2 Cl 1.0784(2) 0.38450(14) 0.5047(2) 0.0900(7) Uani 1 1 d .
Cl3 Cl 1.2100(3) 0.49424(19) 0.6269(2) 0.1159(11) Uani 1 1 d .
C25 C 1.0762(9) 0.4411(5) 0.6111(6) 0.081(3) Uani 1 1 d .
H25A H 1.0062 0.4758 0.6076 0.097 Uiso 1 1 calc R
H25B H 1.0648 0.4082 0.6687 0.097 Uiso 1 1 calc R
Ru1 Ru 0.72541(3) 0.15973(2) 0.43167(3) 0.01898(15) Uani 1 1 d .
Cl1 Cl 0.52900(10) 0.14448(7) 0.34551(9) 0.0260(3) Uani 1 1 d .
N1 N 0.6030(3) 0.0691(2) 0.5844(3) 0.0214(8) Uani 1 1 d .
N2 N 0.5743(3) 0.1859(2) 0.6313(3) 0.0189(7) Uani 1 1 d .
C1 C 0.7599(4) 0.2723(3) 0.3472(4) 0.0288(11) Uani 1 1 d .
C2 C 0.7892(4) 0.2847(3) 0.4475(4) 0.0271(10) Uani 1 1 d .
H2 H 0.7583 0.3274 0.4807 0.033 Uiso 1 1 calc R
C3 C 0.8670(4) 0.2309(3) 0.4985(4) 0.0232(9) Uani 1 1 d .
H3 H 0.8794 0.2368 0.5665 0.028 Uiso 1 1 calc R
C4 C 0.9264(4) 0.1684(3) 0.4484(3) 0.0214(9) Uani 1 1 d .
C5 C 0.9011(4) 0.1595(3) 0.3447(4) 0.0253(10) Uani 1 1 d .
H5 H 0.9402 0.1207 0.3089 0.030 Uiso 1 1 calc R
C6 C 0.8169(4) 0.2091(3) 0.2962(4) 0.0306(11) Uani 1 1 d .
H6 H 0.7979 0.2006 0.2295 0.037 Uiso 1 1 calc R
C7 C 0.6687(6) 0.3221(4) 0.2929(5) 0.0422(14) Uani 1 1 d .
H7A H 0.6612 0.3048 0.2253 0.063 Uiso 1 1 calc R
H7B H 0.6970 0.3744 0.2936 0.063 Uiso 1 1 calc R
H7C H 0.5897 0.3189 0.3249 0.063 Uiso 1 1 calc R
C8 C 1.0185(4) 0.1172(3) 0.5019(3) 0.0243(10) Uani 1 1 d .
H8 H 1.0301 0.0710 0.4613 0.029 Uiso 1 1 calc R
C9 C 0.9747(4) 0.0915(3) 0.6040(4) 0.0263(10) Uani 1 1 d .
H9A H 1.0365 0.0593 0.6341 0.040 Uiso 1 1 calc R
H9B H 0.8990 0.0632 0.5972 0.040 Uiso 1 1 calc R
H9C H 0.9610 0.1357 0.6452 0.040 Uiso 1 1 calc R
C10 C 1.1439(4) 0.1592(3) 0.5077(4) 0.0283(11) Uani 1 1 d .
H10A H 1.2031 0.1272 0.5413 0.042 Uiso 1 1 calc R
H10B H 1.1342 0.2065 0.5436 0.042 Uiso 1 1 calc R
H10C H 1.1726 0.1701 0.4416 0.042 Uiso 1 1 calc R
C11 C 0.7189(4) 0.0412(3) 0.4447(3) 0.0236(9) Uani 1 1 d .
H11 H 0.7599 0.0096 0.3998 0.028 Uiso 1 1 calc R
C12 C 0.6529(4) 0.0116(3) 0.5207(4) 0.0238(9) Uani 1 1 d .
H12 H 0.6413 -0.0408 0.5303 0.029 Uiso 1 1 calc R
C13 C 0.5299(4) 0.0652(3) 0.6695(4) 0.0258(10) Uani 1 1 d .
H13 H 0.4989 0.0209 0.6992 0.031 Uiso 1 1 calc R
C14 C 0.5127(4) 0.1382(3) 0.7002(4) 0.0259(10) Uani 1 1 d .
H14 H 0.4688 0.1541 0.7560 0.031 Uiso 1 1 calc R
C15 C 0.6307(4) 0.1430(3) 0.5599(3) 0.0185(9) Uani 1 1 d .
C16 C 0.5942(4) 0.2680(3) 0.6446(3) 0.0205(9) Uani 1 1 d .
C17 C 0.5217(4) 0.3194(3) 0.5891(3) 0.0230(9) Uani 1 1 d .
C18 C 0.5476(4) 0.3975(3) 0.5994(4) 0.0262(10) Uani 1 1 d .
H18 H 0.5007 0.4328 0.5636 0.031 Uiso 1 1 calc R
C19 C 0.6421(4) 0.4245(3) 0.6620(3) 0.0249(10) Uani 1 1 d .
C20 C 0.7091(4) 0.3702(3) 0.7171(3) 0.0247(10) Uani 1 1 d .
H20 H 0.7705 0.3871 0.7604 0.030 Uiso 1 1 calc R
C21 C 0.6868(4) 0.2919(3) 0.7091(3) 0.0207(9) Uani 1 1 d .
C22 C 0.4216(4) 0.2921(3) 0.5196(4) 0.0288(10) Uani 1 1 d .
H22A H 0.4172 0.2370 0.5216 0.043 Uiso 1 1 calc R
H22B H 0.4401 0.3085 0.4530 0.043 Uiso 1 1 calc R
H22C H 0.3438 0.3134 0.5397 0.043 Uiso 1 1 calc R
C23 C 0.6705(5) 0.5093(3) 0.6706(4) 0.0349(12) Uani 1 1 d .
H23A H 0.6153 0.5378 0.6283 0.052 Uiso 1 1 calc R
H23B H 0.7543 0.5186 0.6505 0.052 Uiso 1 1 calc R
H23C H 0.6598 0.5255 0.7383 0.052 Uiso 1 1 calc R
C24 C 0.7598(5) 0.2340(3) 0.7701(4) 0.0285(10) Uani 1 1 d .
H24A H 0.7314 0.1830 0.7550 0.043 Uiso 1 1 calc R
H24B H 0.7482 0.2441 0.8396 0.043 Uiso 1 1 calc R
H24C H 0.8460 0.2381 0.7542 0.043 Uiso 1 1 calc R

loop_
_atom_site_aniso_label
_atom_site_aniso_U_11
_atom_site_aniso_U_22
_atom_site_aniso_U_33
_atom_site_aniso_U_23
_atom_site_aniso_U_13
_atom_site_aniso_U_12
Cl2 0.0797(15) 0.0673(14) 0.123(2) -0.0228(14) -0.0003(14) -0.0149(12)
Cl3 0.141(2) 0.120(2) 0.0869(18) -0.0333(16) 0.0140(16) -0.055(2)
C25 0.112(7) 0.070(6) 0.060(5) 0.019(4) 0.021(5) 0.011(5)
Ru1 0.0171(2) 0.0211(2) 0.0188(2) 0.00067(13) 0.00028(14) -0.00082(13)
Cl1 0.0217(5) 0.0302(6) 0.0260(6) -0.0022(4) -0.0061(4) -0.0005(4)
N1 0.0211(18) 0.0188(19) 0.0242(19) 0.0012(15) -0.0004(14) -0.0013(15)
N2 0.0197(18) 0.0160(18) 0.0209(18) 0.0005(14) 0.0015(14) -0.0012(14)
C1 0.025(2) 0.029(3) 0.033(3) 0.012(2) 0.0011(19) -0.006(2)
C2 0.025(2) 0.022(2) 0.035(3) 0.005(2) -0.0003(19) -0.0024(19)
C3 0.020(2) 0.022(2) 0.028(2) 0.0024(18) -0.0005(17) -0.0064(18)
C4 0.017(2) 0.022(2) 0.026(2) 0.0012(18) -0.0009(17) -0.0068(17)
C5 0.019(2) 0.033(3) 0.024(2) -0.0031(19) 0.0053(18) -0.0003(19)
C6 0.026(2) 0.046(3) 0.020(2) 0.009(2) 0.0005(18) -0.002(2)
C7 0.038(3) 0.045(3) 0.044(3) 0.023(3) -0.007(2) -0.006(3)
C8 0.019(2) 0.030(3) 0.024(2) -0.0027(19) -0.0041(17) 0.0022(19)
C9 0.024(2) 0.023(2) 0.032(3) 0.0027(19) -0.0041(19) -0.0009(19)
C10 0.015(2) 0.033(3) 0.037(3) 0.007(2) -0.0014(19) -0.0023(19)
C11 0.020(2) 0.020(2) 0.031(2) -0.0070(18) -0.0041(18) 0.0000(17)
C12 0.021(2) 0.020(2) 0.030(2) -0.0046(18) -0.0043(18) -0.0022(18)
C13 0.025(2) 0.024(2) 0.028(2) 0.0061(19) 0.0033(19) -0.0048(19)
C14 0.026(2) 0.029(2) 0.023(2) 0.0029(19) 0.0083(18) -0.003(2)
C15 0.015(2) 0.021(2) 0.019(2) -0.0007(16) -0.0019(16) -0.0017(16)
C16 0.022(2) 0.018(2) 0.021(2) -0.0024(17) 0.0048(17) -0.0015(17)
C17 0.022(2) 0.025(2) 0.022(2) -0.0017(18) -0.0009(17) 0.0023(19)
C18 0.028(2) 0.025(2) 0.025(2) 0.0031(19) 0.0010(18) 0.0065(19)
C19 0.031(2) 0.017(2) 0.026(2) -0.0021(18) 0.0070(19) -0.0003(19)
C20 0.027(2) 0.023(2) 0.024(2) -0.0047(19) 0.0013(18) -0.0063(19)
C21 0.021(2) 0.022(2) 0.019(2) 0.0005(17) 0.0023(16) -0.0003(18)
C22 0.028(2) 0.027(3) 0.031(3) -0.003(2) -0.009(2) 0.007(2)
C23 0.045(3) 0.023(3) 0.037(3) -0.007(2) 0.002(2) -0.006(2)
C24 0.029(2) 0.025(2) 0.031(3) -0.001(2) -0.006(2) -0.002(2)

loop_
_atom_type_symbol
_atom_type_description
_atom_type_scat_dispersion_real
_atom_type_scat_dispersion_imag
_atom_type_scat_source
C C 0.0033 0.0016 'International Tables Vol C Tables 4.2.6.8 and 6.1.1.4'
H H 0.0000 0.0000 'International Tables Vol C Tables 4.2.6.8 and 6.1.1.4'
N N 0.0061 0.0033 'International Tables Vol C Tables 4.2.6.8 and 6.1.1.4'
Cl Cl 0.1484 0.1585 'International Tables Vol C Tables 4.2.6.8 and 6.1.1.4'
Ru Ru -1.2594 0.8363 'International Tables Vol C Tables 4.2.6.8 and 6.1.1.4'

loop_
_geom_angle_atom_site_label_1
_geom_angle_atom_site_label_2
_geom_angle_atom_site_label_3
_geom_angle
Cl3 C25 Cl2 113.0(5)
Cl3 C25 H25A 109.0
Cl2 C25 H25A 109.0
Cl3 C25 H25B 109.0
Cl2 C25 H25B 109.0
H25A C25 H25B 107.8
C15 Ru1 C11 76.59(18)
C15 Ru1 C3 95.09(17)
C11 Ru1 C3 124.03(17)
C15 Ru1 C4 115.26(17)
C11 Ru1 C4 95.40(17)
C3 Ru1 C4 38.41(17)
C15 Ru1 C5 151.26(18)
C11 Ru1 C5 94.08(18)
C3 Ru1 C5 67.42(18)
C4 Ru1 C5 37.64(18)
C15 Ru1 C6 165.60(19)
C11 Ru1 C6 117.68(19)
C3 Ru1 C6 78.70(18)
C4 Ru1 C6 67.48(17)
C5 Ru1 C6 36.78(18)
C15 Ru1 C2 102.13(18)
C11 Ru1 C2 161.39(17)
C3 Ru1 C2 37.36(17)
C4 Ru1 C2 68.07(17)
C5 Ru1 C2 78.13(17)
C6 Ru1 C2 65.09(19)
C15 Ru1 C1 128.74(18)
C11 Ru1 C1 153.82(19)
C3 Ru1 C1 66.43(18)
C4 Ru1 C1 80.15(17)
C5 Ru1 C1 66.63(18)
C6 Ru1 C1 36.86(19)
C2 Ru1 C1 35.54(18)
C15 Ru1 Cl1 86.89(12)
C11 Ru1 Cl1 84.35(12)
C3 Ru1 Cl1 151.27(13)
C4 Ru1 Cl1 157.25(13)
C5 Ru1 Cl1 119.61(13)
C6 Ru1 Cl1 92.42(13)
C2 Ru1 Cl1 114.22(12)
C1 Ru1 Cl1 90.05(13)
C15 N1 C13 111.8(4)
C15 N1 C12 115.7(4)
C13 N1 C12 132.5(4)
C15 N2 C14 110.7(4)
C15 N2 C16 124.0(4)
C14 N2 C16 124.4(4)
C2 C1 C6 118.7(5)
C2 C1 C7 121.8(5)
C6 C1 C7 119.5(5)
C2 C1 Ru1 72.0(3)
C6 C1 Ru1 69.7(3)
C7 C1 Ru1 128.7(3)
C1 C2 C3 119.4(5)
C1 C2 Ru1 72.4(3)
C3 C2 Ru1 66.4(3)
C1 C2 H2 120.3
C3 C2 H2 120.3
Ru1 C2 H2 134.1
C2 C3 C4 122.4(4)
C2 C3 Ru1 76.2(3)
C4 C3 Ru1 71.8(3)
C2 C3 H3 118.8
C4 C3 H3 118.8
Ru1 C3 H3 124.8
C5 C4 C3 117.2(4)
C5 C4 C8 121.5(4)
C3 C4 C8 121.2(4)
C5 C4 Ru1 72.9(3)
C3 C4 Ru1 69.7(2)
C8 C4 Ru1 131.2(3)
C6 C5 C4 120.3(4)
C6 C5 Ru1 72.1(3)
C4 C5 Ru1 69.5(2)
C6 C5 H5 119.8
C4 C5 H5 119.8
Ru1 C5 H5 131.4
C5 C6 C1 121.6(5)
C5 C6 Ru1 71.1(3)
C1 C6 Ru1 73.5(3)
C5 C6 H6 119.2
C1 C6 H6 119.2
Ru1 C6 H6 128.6
C1 C7 H7A 109.5
C1 C7 H7B 109.5
H7A C7 H7B 109.5
C1 C7 H7C 109.5
H7A C7 H7C 109.5
H7B C7 H7C 109.5
C4 C8 C9 113.3(4)
C4 C8 C10 108.7(4)
C9 C8 C10 111.8(4)
C4 C8 H8 107.6
C9 C8 H8 107.6
C10 C8 H8 107.6
C8 C9 H9A 109.5
C8 C9 H9B 109.5
H9A C9 H9B 109.5
C8 C9 H9C 109.5
H9A C9 H9C 109.5
H9B C9 H9C 109.5
C8 C10 H10A 109.5
C8 C10 H10B 109.5
H10A C10 H10B 109.5
C8 C10 H10C 109.5
H10A C10 H10C 109.5
H10B C10 H10C 109.5
C12 C11 Ru1 117.5(3)
C12 C11 H11 121.2
Ru1 C11 H11 121.2
C11 C12 N1 112.9(4)
C11 C12 H12 123.5
N1 C12 H12 123.5
C14 C13 N1 106.5(4)
C14 C13 H13 126.8
N1 C13 H13 126.8
C13 C14 N2 106.7(4)
C13 C14 H14 126.7
N2 C14 H14 126.7
N1 C15 N2 104.4(4)
N1 C15 Ru1 117.0(3)
N2 C15 Ru1 138.5(3)
C21 C16 C17 122.9(4)
C21 C16 N2 118.5(4)
C17 C16 N2 118.6(4)
C18 C17 C16 117.2(4)
C18 C17 C22 120.8(4)
C16 C17 C22 121.9(4)
C17 C18 C19 122.1(4)
C17 C18 H18 119.0
C19 C18 H18 119.0
C18 C19 C20 117.8(4)
C18 C19 C23 121.3(5)
C20 C19 C23 120.9(5)
C21 C20 C19 122.1(4)
C21 C20 H20 118.9
C19 C20 H20 118.9
C16 C21 C20 117.8(4)
C16 C21 C24 120.8(4)
C20 C21 C24 121.3(4)
C17 C22 H22A 109.5
C17 C22 H22B 109.5
H22A C22 H22B 109.5
C17 C22 H22C 109.5
H22A C22 H22C 109.5
H22B C22 H22C 109.5
C19 C23 H23A 109.5
C19 C23 H23B 109.5
H23A C23 H23B 109.5
C19 C23 H23C 109.5
H23A C23 H23C 109.5
H23B C23 H23C 109.5
C21 C24 H24A 109.5
C21 C24 H24B 109.5
H24A C24 H24B 109.5
C21 C24 H24C 109.5
H24A C24 H24C 109.5
H24B C24 H24C 109.5

loop_
_geom_bond_atom_site_label_1
_geom_bond_atom_site_label_2
_geom_bond_distance
Cl2 C25 1.737(9)
Cl3 C25 1.731(10)
C25 H25A 0.9700
C25 H25B 0.9700
Ru1 C15 2.028(4)
Ru1 C11 2.071(5)
Ru1 C3 2.162(4)
Ru1 C4 2.190(4)
Ru1 C5 2.234(4)
Ru1 C6 2.246(5)
Ru1 C2 2.291(5)
Ru1 C1 2.296(5)
Ru1 Cl1 2.4308(12)
N1 C15 1.362(6)
N1 C13 1.394(6)
N1 C12 1.424(6)
N2 C15 1.361(6)
N2 C14 1.412(6)
N2 C16 1.456(6)
C1 C2 1.400(7)
C1 C6 1.437(8)
C1 C7 1.500(7)
C2 C3 1.431(6)
C2 H2 0.9300
C3 C4 1.432(6)
C3 H3 0.9300
C4 C5 1.427(7)
C4 C8 1.517(6)
C5 C6 1.413(7)
C5 H5 0.9300
C6 H6 0.9300
C7 H7A 0.9600
C7 H7B 0.9600
C7 H7C 0.9600
C8 C9 1.520(6)
C8 C10 1.543(6)
C8 H8 0.9800
C9 H9A 0.9600
C9 H9B 0.9600
C9 H9C 0.9600
C10 H10A 0.9600
C10 H10B 0.9600
C10 H10C 0.9600
C11 C12 1.350(7)
C11 H11 0.9300
C12 H12 0.9300
C13 C14 1.350(7)
C13 H13 0.9300
C14 H14 0.9300
C16 C21 1.386(6)
C16 C17 1.402(6)
C17 C18 1.394(7)
C17 C22 1.505(7)
C18 C19 1.403(7)
C18 H18 0.9300
C19 C20 1.401(7)
C19 C23 1.513(7)
C20 C21 1.388(7)
C20 H20 0.9300
C21 C24 1.518(6)
C22 H22A 0.9600
C22 H22B 0.9600
C22 H22C 0.9600
C23 H23A 0.9600
C23 H23B 0.9600
C23 H23C 0.9600
C24 H24A 0.9600
C24 H24B 0.9600
C24 H24C 0.9600

loop_
_geom_torsion_atom_site_label_1
_geom_torsion_atom_site_label_2
_geom_torsion_atom_site_label_3
_geom_torsion_atom_site_label_4
_geom_torsion
C15 Ru1 C1 C2 48.7(4)
C11 Ru1 C1 C2 -148.0(4)
C3 Ru1 C1 C2 -28.2(3)
C4 Ru1 C1 C2 -65.9(3)
C5 Ru1 C1 C2 -102.7(3)
C6 Ru1 C1 C2 -131.2(4)
Cl1 Ru1 C1 C2 134.8(3)
C15 Ru1 C1 C6 180.0(3)
C11 Ru1 C1 C6 -16.7(5)
C3 Ru1 C1 C6 103.0(3)
C4 Ru1 C1 C6 65.4(3)
C5 Ru1 C1 C6 28.6(3)
C2 Ru1 C1 C6 131.2(4)
Cl1 Ru1 C1 C6 -94.0(3)
C15 Ru1 C1 C7 -68.0(6)
C11 Ru1 C1 C7 95.3(6)
C3 Ru1 C1 C7 -144.9(6)
C4 Ru1 C1 C7 177.4(5)
C5 Ru1 C1 C7 140.6(6)
C6 Ru1 C1 C7 112.1(6)
C2 Ru1 C1 C7 -116.7(6)
Cl1 Ru1 C1 C7 18.1(5)
C6 C1 C2 C3 -4.8(7)
C7 C1 C2 C3 173.6(4)
Ru1 C1 C2 C3 48.7(4)
C6 C1 C2 Ru1 -53.5(4)
C7 C1 C2 Ru1 124.9(4)
C15 Ru1 C2 C1 -143.2(3)
C11 Ru1 C2 C1 132.9(5)
C3 Ru1 C2 C1 134.4(4)
C4 Ru1 C2 C1 104.3(3)
C5 Ru1 C2 C1 66.2(3)
C6 Ru1 C2 C1 29.8(3)
Cl1 Ru1 C2 C1 -51.1(3)
C15 Ru1 C2 C3 82.4(3)
C11 Ru1 C2 C3 -1.6(7)
C4 Ru1 C2 C3 -30.2(3)
C5 Ru1 C2 C3 -68.2(3)
C6 Ru1 C2 C3 -104.6(3)
C1 Ru1 C2 C3 -134.4(4)
Cl1 Ru1 C2 C3 174.5(2)
C1 C2 C3 C4 6.2(7)
Ru1 C2 C3 C4 57.6(4)
C1 C2 C3 Ru1 -51.4(4)
C15 Ru1 C3 C2 -103.4(3)
C11 Ru1 C3 C2 179.4(3)
C4 Ru1 C3 C2 131.4(4)
C5 Ru1 C3 C2 100.2(3)
C6 Ru1 C3 C2 63.5(3)
C1 Ru1 C3 C2 26.9(3)
Cl1 Ru1 C3 C2 -10.5(4)
C15 Ru1 C3 C4 125.3(3)
C11 Ru1 C3 C4 48.0(3)
C5 Ru1 C3 C4 -31.1(3)
C6 Ru1 C3 C4 -67.9(3)
C2 Ru1 C3 C4 -131.4(4)
C1 Ru1 C3 C4 -104.5(3)
Cl1 Ru1 C3 C4 -141.9(2)
C2 C3 C4 C5 -2.5(6)
Ru1 C3 C4 C5 57.1(4)
C2 C3 C4 C8 173.7(4)
Ru1 C3 C4 C8 -126.6(4)
C2 C3 C4 Ru1 -59.6(4)
C15 Ru1 C4 C5 167.4(3)
C11 Ru1 C4 C5 89.7(3)
C3 Ru1 C4 C5 -128.6(4)
C6 Ru1 C4 C5 -28.1(3)
C2 Ru1 C4 C5 -99.2(3)
C1 Ru1 C4 C5 -64.3(3)
Cl1 Ru1 C4 C5 1.4(5)
C15 Ru1 C4 C3 -64.1(3)
C11 Ru1 C4 C3 -141.8(3)
C5 Ru1 C4 C3 128.6(4)
C6 Ru1 C4 C3 100.5(3)
C2 Ru1 C4 C3 29.4(3)
C1 Ru1 C4 C3 64.3(3)
Cl1 Ru1 C4 C3 130.0(3)
C15 Ru1 C4 C8 50.2(5)
C11 Ru1 C4 C8 -27.5(4)
C3 Ru1 C4 C8 114.3(5)
C5 Ru1 C4 C8 -117.1(5)
C6 Ru1 C4 C8 -145.2(5)
C2 Ru1 C4 C8 143.7(5)
C1 Ru1 C4 C8 178.6(5)
Cl1 Ru1 C4 C8 -115.7(4)
C3 C4 C5 C6 -2.4(6)
C8 C4 C5 C6 -178.6(4)
Ru1 C4 C5 C6 53.2(4)
C3 C4 C5 Ru1 -55.6(3)
C8 C4 C5 Ru1 128.2(4)
C15 Ru1 C5 C6 -157.7(4)
C11 Ru1 C5 C6 133.0(3)
C3 Ru1 C5 C6 -101.7(3)
C4 Ru1 C5 C6 -133.4(4)
C2 Ru1 C5 C6 -64.0(3)
C1 Ru1 C5 C6 -28.6(3)
Cl1 Ru1 C5 C6 47.2(3)
C15 Ru1 C5 C4 -24.3(5)
C11 Ru1 C5 C4 -93.6(3)
C3 Ru1 C5 C4 31.8(3)
C6 Ru1 C5 C4 133.4(4)
C2 Ru1 C5 C4 69.4(3)
C1 Ru1 C5 C4 104.8(3)
Cl1 Ru1 C5 C4 -179.4(2)
C4 C5 C6 C1 3.6(7)
Ru1 C5 C6 C1 55.7(4)
C4 C5 C6 Ru1 -52.0(4)
C2 C1 C6 C5 0.1(7)
C7 C1 C6 C5 -178.5(5)
Ru1 C1 C6 C5 -54.6(4)
C2 C1 C6 Ru1 54.7(4)
C7 C1 C6 Ru1 -123.8(4)
C15 Ru1 C6 C5 132.8(7)
C11 Ru1 C6 C5 -55.4(3)
C3 Ru1 C6 C5 67.2(3)
C4 Ru1 C6 C5 28.7(3)
C2 Ru1 C6 C5 104.0(3)
C1 Ru1 C6 C5 132.8(4)
Cl1 Ru1 C6 C5 -140.3(3)
C15 Ru1 C6 C1 -0.1(8)
C11 Ru1 C6 C1 171.7(3)
C3 Ru1 C6 C1 -65.6(3)
C4 Ru1 C6 C1 -104.1(3)
C5 Ru1 C6 C1 -132.8(4)
C2 Ru1 C6 C1 -28.8(3)
Cl1 Ru1 C6 C1 86.9(3)
C5 C4 C8 C9 -138.1(4)
C3 C4 C8 C9 45.9(6)
Ru1 C4 C8 C9 -43.7(6)
C5 C4 C8 C10 97.0(5)
C3 C4 C8 C10 -79.0(5)
Ru1 C4 C8 C10 -168.6(3)
C15 Ru1 C11 C12 4.6(3)
C3 Ru1 C11 C12 91.7(4)
C4 Ru1 C11 C12 119.3(4)
C5 Ru1 C11 C12 157.1(4)
C6 Ru1 C11 C12 -173.3(3)
C2 Ru1 C11 C12 92.8(6)
C1 Ru1 C11 C12 -162.0(4)
Cl1 Ru1 C11 C12 -83.5(3)
Ru1 C11 C12 N1 -3.5(5)
C15 N1 C12 C11 -0.8(6)
C13 N1 C12 C11 179.4(4)
C15 N1 C13 C14 -1.0(5)
C12 N1 C13 C14 178.8(5)
N1 C13 C14 N2 1.2(5)
C15 N2 C14 C13 -1.1(5)
C16 N2 C14 C13 -170.6(4)
C13 N1 C15 N2 0.3(5)
C12 N1 C15 N2 -179.5(4)
C13 N1 C15 Ru1 -175.3(3)
C12 N1 C15 Ru1 4.8(5)
C14 N2 C15 N1 0.4(5)
C16 N2 C15 N1 170.0(4)
C14 N2 C15 Ru1 174.6(4)
C16 N2 C15 Ru1 -15.8(7)
C11 Ru1 C15 N1 -5.0(3)
C3 Ru1 C15 N1 -128.8(3)
C4 Ru1 C15 N1 -94.7(3)
C5 Ru1 C15 N1 -78.6(5)
C6 Ru1 C15 N1 167.6(6)
C2 Ru1 C15 N1 -166.0(3)
C1 Ru1 C15 N1 167.5(3)
Cl1 Ru1 C15 N1 79.9(3)
C11 Ru1 C15 N2 -178.7(5)
C3 Ru1 C15 N2 57.5(5)
C4 Ru1 C15 N2 91.6(5)
C5 Ru1 C15 N2 107.7(5)
C6 Ru1 C15 N2 -6.1(10)
C2 Ru1 C15 N2 20.4(5)
C1 Ru1 C15 N2 -6.2(6)
Cl1 Ru1 C15 N2 -93.8(5)
C15 N2 C16 C21 -91.1(5)
C14 N2 C16 C21 77.1(6)
C15 N2 C16 C17 86.7(5)
C14 N2 C16 C17 -105.1(5)
C21 C16 C17 C18 1.2(6)
N2 C16 C17 C18 -176.5(4)
C21 C16 C17 C22 -180.0(4)
N2 C16 C17 C22 2.3(6)
C16 C17 C18 C19 0.3(7)
C22 C17 C18 C19 -178.6(4)
C17 C18 C19 C20 -1.7(7)
C17 C18 C19 C23 178.7(4)
C18 C19 C20 C21 1.8(7)
C23 C19 C20 C21 -178.6(4)
C17 C16 C21 C20 -1.0(6)
N2 C16 C21 C20 176.6(4)
C17 C16 C21 C24 178.0(4)
N2 C16 C21 C24 -4.3(6)
C19 C20 C21 C16 -0.5(6)
C19 C20 C21 C24 -179.5(4)
